data_7212233
loop_
_publ_author_name
'Petitjean, Anne'
'Xing, Liyan'
'Wang, Ruiyao'

_publ_section_title
;
 Functional formamidines: pyridine substituents make an exception in the
 usual doubly hydrogen-bonded formamidine dimer
;
_journal_issue 5
_journal_name_full CrystEngComm
_journal_page_first 1397
_journal_paper_doi 10.1039/b922918c
_journal_volume 12
_journal_year 2010
_chemical_formula_sum 'C11 H10 N4'
_chemical_formula_weight 198.23
_chemical_name_systematic
;
?
;
_space_group_IT_number 61
_symmetry_cell_setting orthorhombic
_symmetry_space_group_name_Hall '-P 2ac 2ab'
_symmetry_space_group_name_H-M 'P b c a'
_atom_sites_solution_hydrogens geom
_atom_sites_solution_primary direct
_atom_sites_solution_secondary difmap
_audit_creation_method SHELXL-97
_cell_angle_alpha 90.00
_cell_angle_beta 90.00
_cell_angle_gamma 90.00
_cell_formula_units_Z 8
_cell_length_a 11.7861(5)
_cell_length_b 7.2290(3)
_cell_length_c 23.2069(9)
_cell_measurement_reflns_used 3781
_cell_measurement_temperature 180(2)
_cell_measurement_theta_max 27.14
_cell_measurement_theta_min 3.42
_cell_volume 1977.27(14)
_computing_cell_refinement 'Bruker SAINT'
_computing_data_collection 'Bruker APEX2'
_computing_data_reduction 'Bruker SAINT'
_computing_molecular_graphics 'Bruker SHELXTL'
_computing_publication_material 'Bruker SHELXTL'
_computing_structure_refinement 'SHELXL-97 (Sheldrick, 2008)'
_computing_structure_solution 'SHELXS-97 (Sheldrick, 2008)'
_diffrn_ambient_temperature 180(2)
_diffrn_measured_fraction_theta_full 0.998
_diffrn_measured_fraction_theta_max 0.998
_diffrn_measurement_device_type 'Bruker APEX-II CCD'
_diffrn_measurement_method '\f and \w scans'
_diffrn_radiation_monochromator graphite
_diffrn_radiation_source 'fine-focus sealed tube'
_diffrn_radiation_type MoK\a
_diffrn_radiation_wavelength 0.71073
_diffrn_reflns_av_R_equivalents 0.0156
_diffrn_reflns_av_sigmaI/netI 0.0142
_diffrn_reflns_limit_h_max 11
_diffrn_reflns_limit_h_min -14
_diffrn_reflns_limit_k_max 8
_diffrn_reflns_limit_k_min -8
_diffrn_reflns_limit_l_max 28
_diffrn_reflns_limit_l_min -28
_diffrn_reflns_number 6973
_diffrn_reflns_theta_full 25.99
_diffrn_reflns_theta_max 25.99
_diffrn_reflns_theta_min 2.46
_exptl_absorpt_coefficient_mu 0.085
_exptl_absorpt_correction_T_max 0.9831
_exptl_absorpt_correction_T_min 0.9790
_exptl_absorpt_correction_type multi-scan
_exptl_crystal_colour colourless
_exptl_crystal_density_diffrn 1.332
_exptl_crystal_density_method 'not measured'
_exptl_crystal_description block
_exptl_crystal_F_000 832
_exptl_crystal_size_max 0.25
_exptl_crystal_size_mid 0.25
_exptl_crystal_size_min 0.20
_refine_diff_density_max 0.183
_refine_diff_density_min -0.147
_refine_diff_density_rms 0.037
_refine_ls_extinction_coef 0.0100(12)
_refine_ls_extinction_expression Fc^*^=kFc[1+0.001xFc^2^\l^3^/sin(2\q)]^-1/4^
_refine_ls_extinction_method SHELXL
_refine_ls_goodness_of_fit_ref 1.059
_refine_ls_hydrogen_treatment mixed
_refine_ls_matrix_type full
_refine_ls_number_parameters 141
_refine_ls_number_reflns 1938
_refine_ls_number_restraints 0
_refine_ls_restrained_S_all 1.059
_refine_ls_R_factor_all 0.0357
_refine_ls_R_factor_gt 0.0322
_refine_ls_shift/su_max 0.000
_refine_ls_shift/su_mean 0.000
_refine_ls_structure_factor_coef Fsqd
_refine_ls_weighting_details 'calc w=1/[\s^2^(Fo^2^)+(0.0488P)^2^+0.4557P] where P=(Fo^2^+2Fc^2^)/3'
_refine_ls_weighting_scheme calc
_refine_ls_wR_factor_gt 0.0855
_refine_ls_wR_factor_ref 0.0893
_reflns_number_gt 1764
_reflns_number_total 1938
_reflns_threshold_expression >2sigma(I)
_cod_data_source_file b922918c.txt
_cod_data_source_block ap11
_cod_depositor_comments
;
The following automatic conversions were performed:

'_symmetry_cell_setting' value 'Orthorhombic' changed to
'orthorhombic' according to
/home/saulius/struct/CIF-dictionaries/cif_core.dic dictionary named
'cif_core.dic' version 2.4.2 from 2011-04-26.

Automatic conversion script
Id: cif_fix_values 1891 2012-01-12 08:04:46Z andrius 
;
_cod_original_sg_symbol_H-M Pbca
_cod_database_code 7212233

loop_
_symmetry_equiv_pos_as_xyz
'x, y, z'
'x+1/2, -y+1/2, -z'
'-x, y+1/2, -z+1/2'
'-x+1/2, -y, z+1/2'
'-x, -y, -z'
'-x-1/2, y-1/2, z'
'x, -y-1/2, z-1/2'
'x-1/2, y, -z-1/2'

loop_
_atom_site_label
_atom_site_type_symbol
_atom_site_fract_x
_atom_site_fract_y
_atom_site_fract_z
_atom_site_U_iso_or_equiv
_atom_site_adp_type
_atom_site_occupancy
_atom_site_symmetry_multiplicity
_atom_site_calc_flag
_atom_site_refinement_flags
N1 N 0.37841(8) 0.20243(14) 0.50825(4) 0.0293(2) Uani 1 1 d .
N2 N -0.15911(8) -0.14648(14) 0.19459(4) 0.0304(3) Uani 1 1 d .
N3 N 0.06184(8) 0.11757(14) 0.43019(4) 0.0260(2) Uani 1 1 d .
H3N H 0.0038(12) 0.167(2) 0.4502(5) 0.037(4) Uiso 1 1 d .
N4 N -0.06573(8) 0.03481(14) 0.36089(4) 0.0278(2) Uani 1 1 d .
C1 C 0.27986(9) 0.23706(16) 0.53486(4) 0.0276(3) Uani 1 1 d .
H1A H 0.2825 0.2863 0.5728 0.033 Uiso 1 1 calc R
C2 C 0.17520(9) 0.20576(16) 0.51074(4) 0.0256(3) Uani 1 1 d .
H2A H 0.1080 0.2297 0.5321 0.031 Uiso 1 1 calc R
C3 C 0.16863(9) 0.13829(15) 0.45442(4) 0.0227(2) Uani 1 1 d .
C4 C 0.27018(9) 0.09892(16) 0.42624(4) 0.0263(3) Uani 1 1 d .
H4A H 0.2703 0.0505 0.3882 0.032 Uiso 1 1 calc R
C5 C 0.37029(10) 0.13187(16) 0.45491(5) 0.0295(3) Uani 1 1 d .
H5A H 0.4389 0.1024 0.4355 0.035 Uiso 1 1 calc R
C6 C -0.22343(9) -0.17399(16) 0.24133(5) 0.0289(3) Uani 1 1 d .
H6A H -0.2942 -0.2346 0.2363 0.035 Uiso 1 1 calc R
C7 C -0.19374(9) -0.12008(16) 0.29639(5) 0.0275(3) Uani 1 1 d .
H7A H -0.2436 -0.1430 0.3278 0.033 Uiso 1 1 calc R
C8 C -0.09004(9) -0.03174(15) 0.30568(4) 0.0235(2) Uani 1 1 d .
C9 C -0.02133(9) -0.00417(15) 0.25719(4) 0.0247(3) Uani 1 1 d .
H9A H 0.0505 0.0542 0.2608 0.030 Uiso 1 1 calc R
C10 C -0.05953(10) -0.06307(16) 0.20398(5) 0.0290(3) Uani 1 1 d .
H10A H -0.0115 -0.0428 0.1717 0.035 Uiso 1 1 calc R
C11 C 0.03741(9) 0.04107(15) 0.37838(4) 0.0237(2) Uani 1 1 d .
H11A H 0.0965 -0.0078 0.3551 0.028 Uiso 1 1 calc R

loop_
_atom_site_aniso_label
_atom_site_aniso_U_11
_atom_site_aniso_U_22
_atom_site_aniso_U_33
_atom_site_aniso_U_23
_atom_site_aniso_U_13
_atom_site_aniso_U_12
N1 0.0245(5) 0.0346(6) 0.0287(5) -0.0034(4) -0.0031(4) -0.0017(4)
N2 0.0364(6) 0.0291(5) 0.0257(5) -0.0010(4) -0.0084(4) 0.0007(4)
N3 0.0208(5) 0.0361(5) 0.0210(4) -0.0043(4) -0.0005(4) 0.0013(4)
N4 0.0240(5) 0.0376(6) 0.0219(4) -0.0039(4) -0.0009(4) -0.0013(4)
C1 0.0291(6) 0.0324(6) 0.0214(5) -0.0022(4) -0.0023(4) -0.0016(5)
C2 0.0249(6) 0.0312(6) 0.0206(5) -0.0014(4) 0.0021(4) -0.0001(4)
C3 0.0229(5) 0.0238(5) 0.0214(5) 0.0011(4) -0.0012(4) -0.0005(4)
C4 0.0258(6) 0.0302(6) 0.0228(5) -0.0044(4) 0.0007(4) 0.0000(4)
C5 0.0235(6) 0.0342(6) 0.0307(6) -0.0048(5) 0.0012(4) 0.0012(5)
C6 0.0267(6) 0.0259(5) 0.0343(6) 0.0004(5) -0.0086(4) -0.0010(4)
C7 0.0238(5) 0.0315(6) 0.0273(5) 0.0022(5) -0.0008(4) -0.0009(5)
C8 0.0231(5) 0.0250(5) 0.0224(5) -0.0004(4) -0.0032(4) 0.0028(4)
C9 0.0232(5) 0.0246(5) 0.0262(5) -0.0003(4) -0.0016(4) -0.0002(4)
C10 0.0348(6) 0.0294(6) 0.0228(5) 0.0010(4) 0.0003(4) 0.0009(5)
C11 0.0246(5) 0.0270(6) 0.0196(5) -0.0001(4) 0.0008(4) -0.0007(4)

loop_
_atom_type_symbol
_atom_type_description
_atom_type_scat_dispersion_real
_atom_type_scat_dispersion_imag
_atom_type_scat_source
C C 0.0033 0.0016 'International Tables Vol C Tables 4.2.6.8 and 6.1.1.4'
H H 0.0000 0.0000 'International Tables Vol C Tables 4.2.6.8 and 6.1.1.4'
N N 0.0061 0.0033 'International Tables Vol C Tables 4.2.6.8 and 6.1.1.4'

loop_
_geom_angle_atom_site_label_1
_geom_angle_atom_site_label_2
_geom_angle_atom_site_label_3
_geom_angle
C1 N1 C5 115.75(9)
C10 N2 C6 115.59(9)
C11 N3 C3 126.65(9)
C11 N3 H3N 117.2(9)
C3 N3 H3N 116.0(9)
C11 N4 C8 119.76(9)
N1 C1 C2 124.08(10)
N1 C1 H1A 118.0
C2 C1 H1A 118.0
C1 C2 C3 119.24(10)
C1 C2 H2A 120.4
C3 C2 H2A 120.4
N3 C3 C4 124.57(9)
N3 C3 C2 117.86(9)
C4 C3 C2 117.56(10)
C5 C4 C3 118.33(10)
C5 C4 H4A 120.8
C3 C4 H4A 120.8
N1 C5 C4 124.97(10)
N1 C5 H5A 117.5
C4 C5 H5A 117.5
N2 C6 C7 124.37(10)
N2 C6 H6A 117.8
C7 C6 H6A 117.8
C6 C7 C8 119.59(10)
C6 C7 H7A 120.2
C8 C7 H7A 120.2
C7 C8 N4 118.57(10)
C7 C8 C9 116.57(9)
N4 C8 C9 124.67(10)
C10 C9 C8 119.07(10)
C10 C9 H9A 120.5
C8 C9 H9A 120.5
N2 C10 C9 124.79(10)
N2 C10 H10A 117.6
C9 C10 H10A 117.6
N4 C11 N3 119.79(10)
N4 C11 H11A 120.1
N3 C11 H11A 120.1

loop_
_geom_bond_atom_site_label_1
_geom_bond_atom_site_label_2
_geom_bond_distance
N1 C1 1.3390(14)
N1 C5 1.3422(14)
N2 C10 1.3374(15)
N2 C6 1.3383(15)
N3 C11 1.3544(13)
N3 C3 1.3867(13)
N3 H3N 0.900(14)
N4 C11 1.2824(14)
N4 C8 1.3983(13)
C1 C2 1.3734(15)
C1 H1A 0.9500
C2 C3 1.3972(14)
C2 H2A 0.9500
C3 C4 1.3932(15)
C4 C5 1.3753(15)
C4 H4A 0.9500
C5 H5A 0.9500
C6 C7 1.3811(15)
C6 H6A 0.9500
C7 C8 1.3958(15)
C7 H7A 0.9500
C8 C9 1.4006(15)
C9 C10 1.3817(15)
C9 H9A 0.9500
C10 H10A 0.9500
C11 H11A 0.9500

loop_
_geom_hbond_atom_site_label_D
_geom_hbond_atom_site_label_H
_geom_hbond_atom_site_label_A
_geom_hbond_distance_DH
_geom_hbond_distance_HA
_geom_hbond_distance_DA
_geom_hbond_angle_DHA
_geom_hbond_site_symmetry_A
N3 H3N N1 0.900(14) 2.001(15) 2.8996(13) 175.2(13) 2_456
C4 H4A N2 0.95 2.53 3.4212(14) 155.9 8_656

loop_
_geom_torsion_atom_site_label_1
_geom_torsion_atom_site_label_2
_geom_torsion_atom_site_label_3
_geom_torsion_atom_site_label_4
_geom_torsion
C5 N1 C1 C2 -0.39(17)
N1 C1 C2 C3 -1.80(18)
C11 N3 C3 C4 6.61(18)
C11 N3 C3 C2 -174.32(10)
C1 C2 C3 N3 -176.59(10)
C1 C2 C3 C4 2.54(16)
N3 C3 C4 C5 177.86(11)
C2 C3 C4 C5 -1.21(16)
C1 N1 C5 C4 1.88(18)
C3 C4 C5 N1 -1.07(18)
C10 N2 C6 C7 0.95(17)
N2 C6 C7 C8 -0.46(18)
C6 C7 C8 N4 174.94(10)
C6 C7 C8 C9 -0.33(16)
C11 N4 C8 C7 149.62(11)
C11 N4 C8 C9 -35.52(16)
C7 C8 C9 C10 0.56(15)
N4 C8 C9 C10 -174.39(10)
C6 N2 C10 C9 -0.69(17)
C8 C9 C10 N2 -0.05(17)
C8 N4 C11 N3 175.33(10)
C3 N3 C11 N4 -178.47(11)
